data_9010454
loop_
_publ_author_name
'Fischer, R. X.'
'Kahlenberg, V.'
'Voll, D.'
'MacKenzie, K. J. D.'
'Smith, M. E.'
'Schnetger, B.'
'Brumsack, H.-J.'
'Schneider, H.'

_publ_section_title
;Crystal structure of synthetic Al4B2O9: A member of the mullite family
 closely related to boralsilite
;
_journal_name_full 'American Mineralogist'
_journal_page_first 918
_journal_page_last 927
_journal_paper_doi 10.2138/am.2008.2744
_journal_volume 93
_journal_year 2008
_chemical_formula_structural Al4B2O9
_chemical_formula_sum 'Al8 B4 O18'
_space_group_IT_number 12
_symmetry_space_group_name_Hall '-C 2y'
_symmetry_space_group_name_H-M 'C 1 2/m 1'
_cell_angle_alpha 90
_cell_angle_beta 90.913
_cell_angle_gamma 90
_cell_length_a 14.8056
_cell_length_b 5.5413
_cell_length_c 15.0531
_cell_formula_units_Z 4
_cell_volume 1234.834
_database_code_amcsd 0004586
_exptl_crystal_density_diffrn 2.943
_cod_database_code 9010454
_amcsd_formula_title Al4B2O9

loop_
_space_group_symop_operation_xyz
x,y,z
1/2+x,1/2+y,z
x,-y,z
1/2+x,1/2-y,z
-x,y,-z
1/2-x,1/2+y,-z
-x,-y,-z
1/2-x,1/2-y,-z

loop_
_atom_site_label
_atom_site_fract_x
_atom_site_fract_y
_atom_site_fract_z
_atom_site_occupancy
_atom_site_U_iso_or_equiv
Al1 0.86310 0.00000 0.34090 1.00000 0.00545
Al2 0.81470 0.00000 0.16220 1.00000 0.00545
Al3 0.56960 0.00000 0.06750 1.00000 0.00545
Al4 0.67390 0.00000 0.34390 1.00000 0.00545
Al5 0.00020 0.74710 0.24800 1.00000 0.00545
Al6 0.25000 0.25000 0.00000 1.00000 0.00545
Al7 0.25000 0.25000 0.50000 1.00000 0.00545
B1 0.10260 0.00000 0.10530 1.00000 0.00507
B2 0.37890 0.00000 0.13820 1.00000 0.00507
B3 0.13520 0.00000 0.36620 1.00000 0.00507
B4 0.38960 0.00000 0.40050 1.00000 0.00507
O1 0.75630 0.00000 0.25610 1.00000 0.00925
O2 0.79790 0.00000 0.44450 1.00000 0.00925
O3 0.92450 0.00000 0.21520 1.00000 0.00925
O4 0.92260 0.71570 0.35360 1.00000 0.00925
O5* 0.03320 0.00000 0.43760 0.50000 0.00925
O6 0.32210 0.00000 0.45620 1.00000 0.00925
O7 0.82610 0.71830 0.09930 1.00000 0.00925
O8 0.69670 0.00000 0.06820 1.00000 0.00925
O9 0.06630 0.77110 0.13100 1.00000 0.00925
O10 0.43000 0.00000 0.04740 0.50000 0.00925
O11 0.67340 0.28520 0.39530 1.00000 0.00925
O12 0.57660 0.00000 0.27510 1.00000 0.00925
O13 0.43620 0.00000 0.19810 1.00000 0.00925
O14 0.06590 0.00000 0.29190 1.00000 0.00925
O15 0.82420 0.00000 0.95580 1.00000 0.00925

loop_
_cod_related_entry_id
_cod_related_entry_database
_cod_related_entry_code
1 AMCSD 0004586
